data_7052176
loop_
_publ_author_name
'Baylies, Christian J.'
'Harding, Lindsay P.'
'Jeffery, John C.'
'Moon, Ryan'
'Rice, Craig R.'
'Riis-Johannessen, T.'

_publ_section_title
;
 Electrostatic control of the formation of heteroleptic transition
 metal helicates
;
_journal_issue 8
_journal_name_full 'New Journal of Chemistry'
_journal_page_first 1525
_journal_paper_doi 10.1039/b702608k
_journal_volume 31
_journal_year 2007
_chemical_formula_sum 'C79 H80.5 Ba2 Cl8 N15.5 O45 S4 Zn2'
_chemical_formula_weight 2784.35
_space_group_IT_number 2
_symmetry_cell_setting triclinic
_symmetry_space_group_name_Hall '-P 1'
_symmetry_space_group_name_H-M 'P -1'
_atom_sites_solution_hydrogens geom
_atom_sites_solution_primary direct
_atom_sites_solution_secondary difmap
_audit_creation_method SHELXL-97
_cell_angle_alpha 108.4580(10)
_cell_angle_beta 103.3020(10)
_cell_angle_gamma 110.4970(10)
_cell_formula_units_Z 2
_cell_length_a 16.9511(3)
_cell_length_b 18.4571(3)
_cell_length_c 20.1644(4)
_cell_measurement_reflns_used 5770
_cell_measurement_temperature 100(2)
_cell_measurement_theta_max 140.014
_cell_measurement_theta_min 5.679
_cell_volume 5176.27(18)
_computing_cell_refinement 'SAINT (Bruker, 2001)'
_computing_data_collection 'SMART (Bruker, 2001)'
_computing_data_reduction 'SHELXTL (Bruker, 2001)'
_computing_molecular_graphics 'SHELXTL (Bruker, 2001)'
_computing_publication_material 'SHELXTL (Bruker, 2001)'
_computing_structure_refinement 'SHELXTL (Bruker, 2001)'
_computing_structure_solution 'SHELXTL (Bruker, 2001)'
_diffrn_ambient_temperature 100(2)
_diffrn_detector_area_resol_mean 5.6
_diffrn_detector_type 'Bruker-AXS SMART 6000'
_diffrn_measured_fraction_theta_full 0.901
_diffrn_measured_fraction_theta_max 0.901
_diffrn_measurement_details 'frames, 0.3\% width'
_diffrn_measurement_device 'three-circle diffractometer'
_diffrn_measurement_device_type 'CCD area detector'
_diffrn_measurement_method 'Frames, each covering 0.3 \% in \w'
_diffrn_measurement_specimen_support 'glass fibre'
_diffrn_radiation_collimation 'Osmic CMF12-38Cu6 (blue) mirror optics'
_diffrn_radiation_monochromator 'Osmic ConFocal MaxFlux mirror optics'
_diffrn_radiation_probe x-ray
_diffrn_radiation_source '4.8 kW rotating anode'
_diffrn_radiation_type CuK\a
_diffrn_radiation_wavelength 1.54178
_diffrn_reflns_av_R_equivalents 0.0638
_diffrn_reflns_av_sigmaI/netI 0.0845
_diffrn_reflns_limit_h_max 19
_diffrn_reflns_limit_h_min -20
_diffrn_reflns_limit_k_max 22
_diffrn_reflns_limit_k_min -21
_diffrn_reflns_limit_l_max 23
_diffrn_reflns_limit_l_min -24
_diffrn_reflns_number 41199
_diffrn_reflns_theta_full 70.12
_diffrn_reflns_theta_max 70.12
_diffrn_reflns_theta_min 2.50
_diffrn_source rotating-anode
_diffrn_source_current 120
_diffrn_source_power 4.8
_diffrn_source_size '3 x 0.3mm'
_diffrn_source_target Cu
_diffrn_source_type 'MAC Science M18XCE'
_diffrn_source_voltage 40
_exptl_absorpt_coefficient_mu 9.887
_exptl_absorpt_correction_T_max 1.000000
_exptl_absorpt_correction_T_min 0.241044
_exptl_absorpt_correction_type multi-scan
_exptl_absorpt_process_details 'SADABS (Sheldrick, 2001)'
_exptl_crystal_colour colourless
_exptl_crystal_density_diffrn 1.786
_exptl_crystal_density_method 'not measured'
_exptl_crystal_description plate
_exptl_crystal_F_000 2790
_exptl_crystal_size_max 0.25
_exptl_crystal_size_mid 0.05
_exptl_crystal_size_min 0.05
_refine_diff_density_max 2.031
_refine_diff_density_min -1.851
_refine_diff_density_rms 0.141
_refine_ls_extinction_method none
_refine_ls_goodness_of_fit_ref 0.996
_refine_ls_hydrogen_treatment mixed
_refine_ls_matrix_type full
_refine_ls_number_parameters 1388
_refine_ls_number_reflns 17747
_refine_ls_number_restraints 0
_refine_ls_restrained_S_all 0.996
_refine_ls_R_factor_all 0.0771
_refine_ls_R_factor_gt 0.0525
_refine_ls_shift/su_max 0.096
_refine_ls_shift/su_mean 0.001
_refine_ls_structure_factor_coef Fsqd
_refine_ls_weighting_details 'calc w=1/[\s^2^(Fo^2^)+(0.0763P)^2^+0.0000P] where P=(Fo^2^+2Fc^2^)/3'
_refine_ls_weighting_scheme calc
_refine_ls_wR_factor_gt 0.1281
_refine_ls_wR_factor_ref 0.1419
_reflns_number_gt 13016
_reflns_number_total 17747
_reflns_threshold_expression >2sigma(I)
_cod_data_source_file b702608k.txt
_cod_data_source_block craig28m
_cod_depositor_comments
;
The following automatic conversions were performed:
'_diffrn_radiation_probe' value 'X-ray' changed to 'x-ray' according to
'/home/saulius/struct/CIF-dictionaries/cif_core.dic' dictionary named
'cif_core.dic' version 2.4.1 from 2010-06-29.

Automatic conversion script
Id: cif_fix_enum 1527 2010-12-29 10:47:43Z saulius 

The following automatic conversions were performed:

data name '_diffrn_specimen_support' was replaced with
'_diffrn_measurement_specimen_support' as specified in the
replacement file 'data/replacement-values/replacement_tags.lst'.

Automatic conversion script
Id: cif_correct_tags 9268 2022-04-12 08:56:07Z antanas 
;
_cod_original_cell_volume 5176.26(16)
_cod_original_sg_symbol_H-M P-1
_cod_original_formula_sum 'C79 H80.50 Ba2 Cl8 N15.50 O45 S4 Zn2'
_cod_database_code 7052176

loop_
_symmetry_equiv_pos_as_xyz
'x, y, z'
'-x, -y, -z'

loop_
_atom_site_label
_atom_site_type_symbol
_atom_site_fract_x
_atom_site_fract_y
_atom_site_fract_z
_atom_site_U_iso_or_equiv
_atom_site_adp_type
_atom_site_occupancy
_atom_site_symmetry_multiplicity
_atom_site_calc_flag
_atom_site_refinement_flags
_atom_site_disorder_assembly
_atom_site_disorder_group
Zn1 Zn 0.44980(5) 0.66819(5) 0.23250(4) 0.01845(18) Uani 1 1 d . . .
Zn2 Zn 0.18298(5) 0.46909(5) 0.27181(4) 0.01731(18) Uani 1 1 d . . .
Ba1 Ba 0.16130(3) 0.85872(2) 0.32626(2) 0.02243(11) Uani 1 1 d . . .
Ba2 Ba 0.44872(2) 0.24035(2) 0.196909(19) 0.01590(10) Uani 1 1 d . . .
O1 O 0.0712(4) 0.8298(4) 0.1853(3) 0.0544(16) Uani 1 1 d . . .
N11 N 0.5624(3) 0.6460(3) 0.1992(3) 0.0194(11) Uani 1 1 d . . .
C12 C 0.6350(4) 0.6682(4) 0.2592(4) 0.0211(14) Uani 1 1 d . . .
C13 C 0.7115(4) 0.6600(4) 0.2517(4) 0.0263(15) Uani 1 1 d . . .
H1 H 0.7616 0.6759 0.2938 0.032 Uiso 1 1 calc R . .
C14 C 0.7104(5) 0.6271(5) 0.1787(4) 0.0312(17) Uani 1 1 d . . .
H2 H 0.7601 0.6202 0.1716 0.037 Uiso 1 1 calc R . .
C15 C 0.6364(5) 0.6050(4) 0.1179(4) 0.0288(16) Uani 1 1 d . . .
H3 H 0.6349 0.5836 0.0690 0.035 Uiso 1 1 calc R . .
C16 C 0.5646(5) 0.6153(4) 0.1308(4) 0.0247(15) Uani 1 1 d . . .
H4 H 0.5140 0.5998 0.0892 0.030 Uiso 1 1 calc R . .
N21 N 0.5459(3) 0.7002(3) 0.3293(3) 0.0149(10) Uani 1 1 d . . .
C22 C 0.5413(4) 0.7325(3) 0.3951(3) 0.0142(12) Uani 1 1 d . . .
S23 S 0.64055(10) 0.76720(10) 0.46863(8) 0.0212(3) Uani 1 1 d . . .
C24 C 0.6879(4) 0.7362(4) 0.4050(4) 0.0232(14) Uani 1 1 d . . .
H5 H 0.7468 0.7418 0.4183 0.028 Uiso 1 1 calc R . .
C25 C 0.6280(4) 0.7025(4) 0.3330(3) 0.0167(13) Uani 1 1 d . . .
N31 N 0.3916(3) 0.7027(3) 0.3283(2) 0.0116(10) Uani 1 1 d . . .
C32 C 0.3111(4) 0.7022(3) 0.3233(3) 0.0114(12) Uani 1 1 d . . .
C33 C 0.2926(4) 0.7350(3) 0.3880(3) 0.0140(12) Uani 1 1 d . . .
C34 C 0.3603(4) 0.7684(4) 0.4592(3) 0.0175(13) Uani 1 1 d . . .
H6 H 0.3503 0.7905 0.5030 0.021 Uiso 1 1 calc R . .
C35 C 0.4424(4) 0.7679(4) 0.4632(3) 0.0154(12) Uani 1 1 d . . .
H7 H 0.4885 0.7894 0.5099 0.018 Uiso 1 1 calc R . .
C36 C 0.4556(4) 0.7352(3) 0.3971(3) 0.0102(11) Uani 1 1 d . . .
N41 N 0.1986(3) 0.5729(3) 0.2130(2) 0.0100(10) Uani 1 1 d . . .
C42 C 0.2411(4) 0.6590(3) 0.2444(3) 0.0119(12) Uani 1 1 d . . .
C43 C 0.2281(4) 0.7050(4) 0.2033(3) 0.0135(12) Uani 1 1 d . . .
C44 C 0.1767(4) 0.6615(4) 0.1264(3) 0.0151(12) Uani 1 1 d . . .
H8 H 0.1700 0.6909 0.0974 0.018 Uiso 1 1 calc R . .
C45 C 0.1352(4) 0.5718(4) 0.0939(3) 0.0168(13) Uani 1 1 d . . .
H9 H 0.1014 0.5403 0.0421 0.020 Uiso 1 1 calc R . .
C46 C 0.1447(4) 0.5304(4) 0.1388(3) 0.0123(12) Uani 1 1 d . . .
N51 N 0.1122(3) 0.4050(3) 0.1603(3) 0.0127(10) Uani 1 1 d . . .
C52 C 0.1001(4) 0.4370(4) 0.1120(3) 0.0133(12) Uani 1 1 d . . .
S53 S 0.02786(10) 0.35911(9) 0.02202(8) 0.0184(3) Uani 1 1 d . . .
C54 C 0.0149(4) 0.2815(4) 0.0532(3) 0.0189(13) Uani 1 1 d . . .
H10 H -0.0207 0.2229 0.0226 0.023 Uiso 1 1 calc R . .
C55 C 0.0636(4) 0.3169(4) 0.1290(3) 0.0158(12) Uani 1 1 d . . .
N61 N 0.1295(3) 0.3360(3) 0.2544(3) 0.0172(11) Uani 1 1 d . . .
C62 C 0.0722(4) 0.2787(4) 0.1833(3) 0.0150(12) Uani 1 1 d . . .
C63 C 0.0243(4) 0.1923(4) 0.1641(4) 0.0197(13) Uani 1 1 d . . .
H11 H -0.0154 0.1537 0.1145 0.024 Uiso 1 1 calc R . .
C64 C 0.0362(4) 0.1642(4) 0.2195(4) 0.0240(15) Uani 1 1 d . . .
H12 H 0.0051 0.1063 0.2078 0.029 Uiso 1 1 calc R . .
C65 C 0.0946(5) 0.2230(4) 0.2924(4) 0.0270(15) Uani 1 1 d . . .
H13 H 0.1025 0.2056 0.3310 0.032 Uiso 1 1 calc R . .
C66 C 0.1415(4) 0.3083(4) 0.3078(3) 0.0223(14) Uani 1 1 d . . .
H14 H 0.1828 0.3476 0.3568 0.027 Uiso 1 1 calc R . .
N71 N 0.4844(3) 0.7928(3) 0.2286(3) 0.0192(11) Uani 1 1 d . . .
C72 C 0.4512(4) 0.7867(4) 0.1582(3) 0.0193(13) Uani 1 1 d . . .
C73 C 0.4738(4) 0.8557(4) 0.1422(4) 0.0209(14) Uani 1 1 d . . .
H15 H 0.4511 0.8483 0.0927 0.025 Uiso 1 1 calc R . .
C74 C 0.5315(5) 0.9378(4) 0.2010(4) 0.0294(16) Uani 1 1 d . . .
H16 H 0.5482 0.9861 0.1916 0.035 Uiso 1 1 calc R . .
C75 C 0.5627(5) 0.9449(4) 0.2727(4) 0.0322(17) Uani 1 1 d . . .
H17 H 0.5995 0.9988 0.3134 0.039 Uiso 1 1 calc R . .
C76 C 0.5396(5) 0.8719(4) 0.2850(4) 0.0338(17) Uani 1 1 d . . .
H18 H 0.5631 0.8778 0.3339 0.041 Uiso 1 1 calc R . .
N81 N 0.3746(3) 0.6360(3) 0.1265(3) 0.0128(10) Uani 1 1 d . . .
C82 C 0.3204(4) 0.5576(4) 0.0724(3) 0.0158(13) Uani 1 1 d . . .
S83 S 0.27762(11) 0.55637(10) -0.01375(8) 0.0212(3) Uani 1 1 d . . .
C84 C 0.3382(4) 0.6661(4) 0.0255(3) 0.0202(14) Uani 1 1 d . . .
H19 H 0.3384 0.6993 -0.0008 0.024 Uiso 1 1 calc R . .
C85 C 0.3857(4) 0.6971(4) 0.1004(3) 0.0163(13) Uani 1 1 d . . .
N91 N 0.3496(3) 0.5060(3) 0.1643(3) 0.0121(10) Uani 1 1 d . . .
C92 C 0.3397(4) 0.4429(4) 0.1857(3) 0.0150(13) Uani 1 1 d . . .
C93 C 0.2880(4) 0.3548(4) 0.1325(3) 0.0150(12) Uani 1 1 d . . .
C94 C 0.2448(4) 0.3352(4) 0.0582(3) 0.0194(14) Uani 1 1 d . . .
H20 H 0.2100 0.2781 0.0226 0.023 Uiso 1 1 calc R . .
C95 C 0.2530(4) 0.4006(4) 0.0362(3) 0.0170(13) Uani 1 1 d . . .
H21 H 0.2232 0.3882 -0.0138 0.020 Uiso 1 1 calc R . .
C96 C 0.3065(4) 0.4846(4) 0.0906(3) 0.0127(12) Uani 1 1 d . . .
N101 N 0.3370(3) 0.4949(3) 0.3097(3) 0.0118(10) Uani 1 1 d . . .
C102 C 0.3838(4) 0.4733(3) 0.2692(3) 0.0118(12) Uani 1 1 d . . .
C103 C 0.4731(4) 0.4855(3) 0.3035(3) 0.0148(12) Uani 1 1 d . . .
C104 C 0.5149(4) 0.5272(3) 0.3814(3) 0.0141(12) Uani 1 1 d . . .
H22 H 0.5751 0.5397 0.4054 0.017 Uiso 1 1 calc R . .
C105 C 0.4665(4) 0.5500(4) 0.4232(3) 0.0153(12) Uani 1 1 d . . .
H23 H 0.4935 0.5774 0.4758 0.018 Uiso 1 1 calc R . .
C106 C 0.3777(4) 0.5319(3) 0.3865(3) 0.0137(12) Uani 1 1 d . . .
N111 N 0.2351(3) 0.5279(3) 0.3841(3) 0.0156(11) Uani 1 1 d . . .
C112 C 0.3193(4) 0.5502(3) 0.4255(3) 0.0144(12) Uani 1 1 d . . .
S113 S 0.34338(10) 0.59522(10) 0.52046(8) 0.0192(3) Uani 1 1 d . . .
C114 C 0.2336(4) 0.5810(4) 0.5022(3) 0.0200(14) Uani 1 1 d . . .
H24 H 0.2105 0.5964 0.5390 0.024 Uiso 1 1 calc R . .
C115 C 0.1850(4) 0.5439(4) 0.4259(3) 0.0166(13) Uani 1 1 d . . .
N121 N 0.0690(3) 0.4877(3) 0.3057(3) 0.0207(12) Uani 1 1 d . . .
C122 C 0.0898(4) 0.5184(4) 0.3813(3) 0.0188(13) Uani 1 1 d . . .
C123 C 0.0281(4) 0.5253(4) 0.4142(4) 0.0238(14) Uani 1 1 d . . .
H25 H 0.0447 0.5458 0.4663 0.029 Uiso 1 1 calc R . .
C124 C -0.0603(5) 0.5003(4) 0.3662(4) 0.0343(18) Uani 1 1 d . . .
H26 H -0.1041 0.5038 0.3859 0.041 Uiso 1 1 calc R . .
C125 C -0.0816(5) 0.4703(5) 0.2888(4) 0.0349(18) Uani 1 1 d . . .
H27 H -0.1398 0.4539 0.2561 0.042 Uiso 1 1 calc R . .
C126 C -0.0152(4) 0.4649(4) 0.2604(4) 0.0282(16) Uani 1 1 d . . .
H28 H -0.0300 0.4448 0.2085 0.034 Uiso 1 1 calc R . .
O200 O 0.2087(3) 0.7322(2) 0.3762(2) 0.0145(9) Uani 1 1 d . . .
C201 C 0.1802(4) 0.7384(4) 0.4401(3) 0.0175(13) Uani 1 1 d . . .
H29E H 0.2160 0.7961 0.4808 0.021 Uiso 1 1 calc R . .
H30F H 0.1892 0.6986 0.4591 0.021 Uiso 1 1 calc R . .
C202 C 0.0809(4) 0.7169(4) 0.4127(4) 0.0209(14) Uani 1 1 d . . .
H31C H 0.0476 0.6667 0.3641 0.025 Uiso 1 1 calc R . .
H32D H 0.0553 0.7043 0.4484 0.025 Uiso 1 1 calc R . .
O203 O 0.0733(3) 0.7887(3) 0.4055(3) 0.0255(10) Uani 1 1 d . . .
C204 C -0.0170(5) 0.7820(5) 0.3895(5) 0.042(2) Uani 1 1 d . . .
H33G H -0.0467 0.7543 0.4168 0.050 Uiso 1 1 calc R . .
H34H H -0.0537 0.7484 0.3358 0.050 Uiso 1 1 calc R . .
C205 C -0.0058(6) 0.8718(6) 0.4148(6) 0.054(3) Uani 1 1 d . . .
H35K H -0.0649 0.8708 0.4065 0.064 Uiso 1 1 calc R . .
H36L H 0.0316 0.9051 0.4685 0.064 Uiso 1 1 calc R . .
O206 O 0.0365(3) 0.9104(3) 0.3730(3) 0.0395(13) Uani 1 1 d . . .
C207 C 0.0645(6) 1.0020(5) 0.4057(5) 0.046(2) Uani 1 1 d . . .
H37I H 0.1100 1.0298 0.4568 0.055 Uiso 1 1 calc R . .
H38J H 0.0125 1.0121 0.4081 0.055 Uiso 1 1 calc R . .
C208 C 0.1036(5) 1.0381(5) 0.3565(5) 0.0354(18) Uani 1 1 d . . .
H39A H 0.0581 1.0100 0.3054 0.043 Uiso 1 1 calc R . .
H40B H 0.1216 1.0992 0.3764 0.043 Uiso 1 1 calc R . .
O209 O 0.1802(3) 1.0238(3) 0.3561(3) 0.0271(10) Uani 1 1 d . . .
C210 C 0.2334(4) 1.0727(4) 0.3252(4) 0.0218(14) Uani 1 1 d . . .
H41E H 0.2556 1.1336 0.3552 0.026 Uiso 1 1 calc R . .
H42F H 0.1964 1.0573 0.2737 0.026 Uiso 1 1 calc R . .
C211 C 0.3119(5) 1.0529(4) 0.3264(4) 0.0244(15) Uani 1 1 d . . .
H43C H 0.3499 1.0852 0.3062 0.029 Uiso 1 1 calc R . .
H44D H 0.3489 1.0682 0.3778 0.029 Uiso 1 1 calc R . .
O212 O 0.2748(3) 0.9623(2) 0.2805(2) 0.0198(9) Uani 1 1 d . . .
C213 C 0.3392(4) 0.9376(4) 0.2585(4) 0.0239(15) Uani 1 1 d . . .
H45G H 0.3858 0.9454 0.3022 0.029 Uiso 1 1 calc R . .
H46H H 0.3685 0.9722 0.2355 0.029 Uiso 1 1 calc R . .
C214 C 0.2867(4) 0.8438(4) 0.2021(3) 0.0197(13) Uani 1 1 d . . .
H47A H 0.2302 0.8333 0.1663 0.024 Uiso 1 1 calc R . .
H48B H 0.3225 0.8284 0.1743 0.024 Uiso 1 1 calc R . .
O215 O 0.2675(3) 0.7924(2) 0.2441(2) 0.0178(9) Uani 1 1 d . . .
O300 O 0.2823(3) 0.2939(2) 0.1585(2) 0.0163(9) Uani 1 1 d . . .
C301 C 0.2092(4) 0.2081(3) 0.1042(3) 0.0164(13) Uani 1 1 d . . .
H49C H 0.2229 0.1880 0.0597 0.020 Uiso 1 1 calc R . .
H50D H 0.1523 0.2109 0.0884 0.020 Uiso 1 1 calc R . .
C302 C 0.1992(4) 0.1469(4) 0.1382(4) 0.0235(14) Uani 1 1 d . . .
H51E H 0.2058 0.1751 0.1901 0.028 Uiso 1 1 calc R . .
H52F H 0.1385 0.0988 0.1105 0.028 Uiso 1 1 calc R . .
O303 O 0.2657(3) 0.1155(3) 0.1370(2) 0.0227(10) Uani 1 1 d . . .
C304 C 0.2322(5) 0.0387(4) 0.0697(4) 0.0320(17) Uani 1 1 d . . .
H53A H 0.2151 0.0488 0.0254 0.038 Uiso 1 1 calc R . .
H54B H 0.1788 -0.0064 0.0674 0.038 Uiso 1 1 calc R . .
C305 C 0.3050(5) 0.0126(4) 0.0713(4) 0.0352(18) Uani 1 1 d . . .
H55K H 0.3206 0.0010 0.1149 0.042 Uiso 1 1 calc R . .
H56L H 0.2839 -0.0396 0.0261 0.042 Uiso 1 1 calc R . .
O306 O 0.3833(3) 0.0793(3) 0.0753(3) 0.0302(11) Uani 1 1 d . . .
C307 C 0.4502(5) 0.0530(5) 0.0637(5) 0.049(2) Uani 1 1 d . . .
H57G H 0.4252 0.0062 0.0136 0.059 Uiso 1 1 calc R . .
H58H H 0.4684 0.0328 0.1007 0.059 Uiso 1 1 calc R . .
C308 C 0.5303(5) 0.1269(5) 0.0716(4) 0.042(2) Uani 1 1 d . . .
H59I H 0.5753 0.1091 0.0608 0.050 Uiso 1 1 calc R . .
H60J H 0.5120 0.1490 0.0363 0.050 Uiso 1 1 calc R . .
O309 O 0.5676(3) 0.1911(3) 0.1472(3) 0.0321(12) Uani 1 1 d . . .
C310 C 0.6581(4) 0.2555(4) 0.1708(4) 0.0343(18) Uani 1 1 d . . .
H61C H 0.6888 0.2328 0.1413 0.041 Uiso 1 1 calc R . .
H62D H 0.6918 0.2730 0.2237 0.041 Uiso 1 1 calc R . .
C311 C 0.6556(5) 0.3313(5) 0.1603(4) 0.0355(18) Uani 1 1 d . . .
H63A H 0.7167 0.3740 0.1727 0.043 Uiso 1 1 calc R . .
H64B H 0.6187 0.3139 0.1082 0.043 Uiso 1 1 calc R . .
O312 O 0.6164(3) 0.3655(3) 0.2106(2) 0.0264(11) Uani 1 1 d . . .
C313 C 0.6386(4) 0.4530(4) 0.2278(4) 0.0266(15) Uani 1 1 d . . .
H65E H 0.6078 0.4575 0.1835 0.032 Uiso 1 1 calc R . .
H66F H 0.7039 0.4868 0.2438 0.032 Uiso 1 1 calc R . .
C314 C 0.6081(4) 0.4853(4) 0.2906(3) 0.0204(14) Uani 1 1 d . . .
H67G H 0.6204 0.4627 0.3270 0.024 Uiso 1 1 calc R . .
H68H H 0.6401 0.5476 0.3167 0.024 Uiso 1 1 calc R . .
O315 O 0.5109(3) 0.4559(3) 0.2558(2) 0.0175(9) Uani 1 1 d . . .
N400 N 0.1427(5) 0.6869(5) 0.5949(5) 0.068(3) Uani 1 1 d . . .
C401 C 0.1301(6) 0.7112(5) 0.6486(6) 0.053(2) Uani 1 1 d . . .
C402 C 0.1138(11) 0.7453(8) 0.7161(7) 0.108(5) Uani 1 1 d . . .
H69A H 0.1394 0.8067 0.7355 0.163 Uiso 1 1 calc R . .
H70B H 0.1419 0.7308 0.7536 0.163 Uiso 1 1 calc R . .
H71C H 0.0494 0.7212 0.7043 0.163 Uiso 1 1 calc R . .
N403 N 0.6825(11) 1.0559(11) 0.1359(9) 0.067(5) Uiso 0.50 1 d P . .
C404 C 0.7070(9) 1.0090(8) 0.1297(7) 0.023(3) Uiso 0.50 1 d P . .
C405 C 0.7302(12) 0.9487(11) 0.1243(10) 0.049(4) Uiso 0.50 1 d P . .
H40A H 0.7640 0.9578 0.1739 0.073 Uiso 0.50 1 calc PR . .
H40C H 0.7674 0.9491 0.0948 0.073 Uiso 0.50 1 calc PR . .
H40D H 0.6764 0.8942 0.0999 0.073 Uiso 0.50 1 calc PR . .
N406 N 0.9197(6) 0.0697(6) 0.3080(6) 0.073(3) Uani 1 1 d . . .
C407 C 0.8713(9) 0.0807(8) 0.3383(9) 0.089(4) Uani 1 1 d . . .
C408 C 0.8134(9) 0.0883(9) 0.3782(7) 0.099(4) Uani 1 1 d . . .
H72D H 0.7891 0.0381 0.3866 0.149 Uiso 1 1 calc R . .
H73E H 0.7642 0.0937 0.3490 0.149 Uiso 1 1 calc R . .
H74F H 0.8477 0.1383 0.4260 0.149 Uiso 1 1 calc R . .
N409 N 0.7828(9) 0.8768(8) 0.3183(7) 0.122(4) Uiso 1 1 d . . .
C410 C 0.8056(9) 0.8615(8) 0.2639(8) 0.090(4) Uiso 1 1 d . . .
C411 C 0.8438(7) 0.8446(6) 0.2076(5) 0.063(3) Uiso 1 1 d . . .
H75A H 0.8874 0.8980 0.2125 0.095 Uiso 1 1 calc R . .
H76B H 0.7960 0.8143 0.1582 0.095 Uiso 1 1 calc R . .
H77C H 0.8735 0.8103 0.2146 0.095 Uiso 1 1 calc R . .
Cl1 Cl -0.05036(10) 0.62246(10) 0.17197(9) 0.0265(4) Uani 1 1 d . . .
O1A O 0.0389(3) 0.6824(3) 0.2296(3) 0.0337(12) Uani 1 1 d . . .
O1B O -0.0867(3) 0.6673(3) 0.1369(3) 0.0357(12) Uani 1 1 d . . .
O1C O -0.1097(3) 0.5850(3) 0.2050(3) 0.0380(12) Uani 1 1 d . . .
O1D O -0.0435(3) 0.5572(4) 0.1165(3) 0.0532(17) Uani 1 1 d . . .
Cl2 Cl 0.34479(13) 0.98132(10) 0.49698(9) 0.0345(4) Uani 1 1 d . . .
O2A O 0.3431(3) 0.9312(3) 0.4240(3) 0.0339(12) Uani 1 1 d . . .
O2B O 0.2518(4) 0.9685(4) 0.4853(3) 0.0532(16) Uani 1 1 d . . .
O2C O 0.4044(4) 1.0698(3) 0.5223(3) 0.0450(14) Uani 1 1 d . . .
O2D O 0.3731(5) 0.9502(3) 0.5506(3) 0.0610(19) Uani 1 1 d . . .
Cl3 Cl 0.42398(11) 0.29421(12) 0.01530(9) 0.0352(4) Uani 1 1 d . . .
O3A O 0.4093(3) 0.2733(3) 0.0759(3) 0.0372(12) Uani 1 1 d . . .
O3B O 0.4705(5) 0.3838(4) 0.0430(4) 0.085(3) Uani 1 1 d . . .
O3C O 0.3370(3) 0.2623(4) -0.0427(3) 0.0447(14) Uani 1 1 d . . .
O3D O 0.4734(4) 0.2534(6) -0.0153(4) 0.084(3) Uani 1 1 d . . .
Cl4 Cl 0.56744(13) 0.17016(11) 0.30575(9) 0.0339(4) Uani 1 1 d . . .
O4A O 0.4784(3) 0.1192(3) 0.2441(3) 0.0296(11) Uani 1 1 d . . .
O4B O 0.5966(4) 0.2590(3) 0.3174(3) 0.0405(13) Uani 1 1 d . . .
O4C O 0.6310(3) 0.1424(3) 0.2855(3) 0.0463(15) Uani 1 1 d . . .
O4D O 0.5598(5) 0.1617(4) 0.3719(3) 0.066(2) Uani 1 1 d . . .
Cl5 Cl 0.40500(9) 0.29907(9) 0.36027(7) 0.0175(3) Uani 1 1 d . . .
O5A O 0.4787(3) 0.3510(3) 0.3447(2) 0.0204(9) Uani 1 1 d . . .
O5B O 0.3467(3) 0.2215(3) 0.2914(2) 0.0239(10) Uani 1 1 d . . .
O5C O 0.3578(3) 0.3457(3) 0.3840(3) 0.0392(13) Uani 1 1 d . . .
O5D O 0.4424(3) 0.2778(3) 0.4179(2) 0.0264(10) Uani 1 1 d . . .
Cl6 Cl 0.97450(11) 0.92036(10) 0.08326(9) 0.0282(4) Uani 1 1 d . . .
O6A O 0.9193(4) 0.9644(4) 0.0864(3) 0.0534(16) Uani 1 1 d . . .
O6B O 0.9226(4) 0.8347(3) 0.0757(3) 0.0433(14) Uani 1 1 d . . .
O6C O 1.0544(4) 0.9670(3) 0.1521(3) 0.0444(14) Uani 1 1 d . . .
O6D O 1.0003(4) 0.9146(3) 0.0193(3) 0.0419(13) Uani 1 1 d . . .
Cl7 Cl 0.79402(10) 0.23175(10) 0.03760(9) 0.0244(3) Uani 1 1 d . . .
O7A O 0.6954(3) 0.1895(3) 0.0141(3) 0.0351(12) Uani 1 1 d . . .
O7B O 0.8273(4) 0.3220(3) 0.0785(4) 0.0633(19) Uani 1 1 d . . .
O7C O 0.8143(3) 0.2140(4) -0.0284(3) 0.0445(15) Uani 1 1 d . . .
O7D O 0.8342(3) 0.1999(4) 0.0841(3) 0.0418(13) Uani 1 1 d . . .
Cl8 Cl 0.83334(11) 0.64703(11) 0.48066(9) 0.0281(4) Uani 1 1 d . . .
O8A O 0.7499(3) 0.6087(3) 0.4909(3) 0.0411(13) Uani 1 1 d . . .
O8B O 0.8687(4) 0.7390(3) 0.5139(3) 0.0464(14) Uani 1 1 d . . .
O8C O 0.8982(4) 0.6250(4) 0.5152(3) 0.0491(15) Uani 1 1 d . . .
O8D O 0.8148(3) 0.6170(3) 0.4006(3) 0.0386(13) Uani 1 1 d . . .

loop_
_atom_site_aniso_label
_atom_site_aniso_U_11
_atom_site_aniso_U_22
_atom_site_aniso_U_33
_atom_site_aniso_U_23
_atom_site_aniso_U_13
_atom_site_aniso_U_12
Zn1 0.0191(4) 0.0213(4) 0.0153(4) 0.0088(3) 0.0034(3) 0.0110(4)
Zn2 0.0193(4) 0.0149(4) 0.0114(4) 0.0024(3) 0.0011(3) 0.0073(3)
Ba1 0.0286(2) 0.01993(19) 0.0261(2) 0.01322(16) 0.01588(18) 0.01258(17)
Ba2 0.01635(18) 0.01550(17) 0.01500(17) 0.00523(14) 0.00550(15) 0.00798(15)
O1 0.037(3) 0.064(4) 0.057(4) 0.046(3) 0.002(3) 0.011(3)
N11 0.016(3) 0.022(3) 0.024(3) 0.012(2) 0.008(2) 0.010(2)
C12 0.020(3) 0.020(3) 0.029(4) 0.014(3) 0.010(3) 0.012(3)
C13 0.014(3) 0.033(4) 0.034(4) 0.014(3) 0.010(3) 0.013(3)
C14 0.030(4) 0.042(4) 0.045(4) 0.027(4) 0.028(4) 0.025(3)
C15 0.037(4) 0.036(4) 0.030(4) 0.020(3) 0.023(3) 0.024(3)
C16 0.033(4) 0.030(4) 0.019(3) 0.015(3) 0.010(3) 0.020(3)
N21 0.013(2) 0.016(2) 0.021(3) 0.013(2) 0.004(2) 0.008(2)
C22 0.016(3) 0.006(3) 0.017(3) 0.006(2) 0.003(3) 0.003(2)
S23 0.0158(7) 0.0233(8) 0.0167(7) 0.0056(6) -0.0001(6) 0.0078(6)
C24 0.019(3) 0.023(3) 0.031(4) 0.015(3) 0.010(3) 0.011(3)
C25 0.011(3) 0.015(3) 0.020(3) 0.008(3) -0.001(3) 0.005(2)
N31 0.016(3) 0.009(2) 0.013(2) 0.0081(19) 0.007(2) 0.005(2)
C32 0.016(3) 0.007(2) 0.014(3) 0.007(2) 0.006(2) 0.006(2)
C33 0.017(3) 0.009(3) 0.015(3) 0.005(2) 0.004(3) 0.008(2)
C34 0.024(3) 0.012(3) 0.018(3) 0.006(2) 0.008(3) 0.010(3)
C35 0.016(3) 0.015(3) 0.013(3) 0.005(2) 0.003(3) 0.008(2)
C36 0.011(3) 0.007(2) 0.011(3) 0.005(2) 0.001(2) 0.002(2)
N41 0.010(2) 0.011(2) 0.009(2) 0.0028(19) 0.0012(19) 0.0078(19)
C42 0.011(3) 0.012(3) 0.012(3) 0.002(2) 0.005(2) 0.007(2)
C43 0.013(3) 0.014(3) 0.017(3) 0.008(2) 0.005(2) 0.009(2)
C44 0.016(3) 0.021(3) 0.016(3) 0.012(3) 0.007(3) 0.013(3)
C45 0.014(3) 0.023(3) 0.013(3) 0.006(3) 0.005(2) 0.010(3)
C46 0.011(3) 0.017(3) 0.011(3) 0.006(2) 0.004(2) 0.010(2)
N51 0.012(2) 0.011(2) 0.013(2) 0.005(2) 0.002(2) 0.005(2)
C52 0.012(3) 0.015(3) 0.014(3) 0.007(2) 0.006(2) 0.007(2)
S53 0.0180(7) 0.0181(7) 0.0130(7) 0.0048(6) 0.0007(6) 0.0070(6)
C54 0.017(3) 0.014(3) 0.021(3) 0.007(3) 0.003(3) 0.005(3)
C55 0.013(3) 0.014(3) 0.019(3) 0.007(2) 0.006(3) 0.006(2)
N61 0.020(3) 0.015(2) 0.019(3) 0.009(2) 0.005(2) 0.010(2)
C62 0.010(3) 0.014(3) 0.017(3) 0.004(2) 0.004(2) 0.004(2)
C63 0.022(3) 0.013(3) 0.021(3) 0.005(3) 0.006(3) 0.009(3)
C64 0.028(4) 0.014(3) 0.036(4) 0.013(3) 0.018(3) 0.012(3)
C65 0.034(4) 0.024(3) 0.029(4) 0.015(3) 0.012(3) 0.017(3)
C66 0.028(4) 0.021(3) 0.017(3) 0.008(3) 0.004(3) 0.012(3)
N71 0.022(3) 0.017(3) 0.021(3) 0.010(2) 0.007(2) 0.009(2)
C72 0.021(3) 0.019(3) 0.026(3) 0.013(3) 0.014(3) 0.011(3)
C73 0.025(3) 0.020(3) 0.021(3) 0.009(3) 0.013(3) 0.012(3)
C74 0.042(4) 0.022(3) 0.037(4) 0.019(3) 0.025(4) 0.018(3)
C75 0.038(4) 0.017(3) 0.034(4) 0.008(3) 0.011(3) 0.009(3)
C76 0.036(4) 0.023(3) 0.025(4) 0.006(3) 0.003(3) 0.006(3)
N81 0.014(2) 0.014(2) 0.015(2) 0.008(2) 0.006(2) 0.009(2)
C82 0.012(3) 0.019(3) 0.017(3) 0.006(3) 0.007(3) 0.009(2)
S83 0.0270(8) 0.0258(8) 0.0132(7) 0.0097(6) 0.0063(6) 0.0145(7)
C84 0.030(4) 0.024(3) 0.020(3) 0.016(3) 0.014(3) 0.017(3)
C85 0.019(3) 0.018(3) 0.021(3) 0.011(3) 0.012(3) 0.013(3)
N91 0.013(2) 0.012(2) 0.015(2) 0.008(2) 0.006(2) 0.008(2)
C92 0.011(3) 0.014(3) 0.016(3) 0.001(2) 0.005(2) 0.006(2)
C93 0.009(3) 0.015(3) 0.017(3) 0.007(2) 0.004(2) 0.002(2)
C94 0.014(3) 0.013(3) 0.018(3) -0.001(2) 0.004(3) 0.001(2)
C95 0.016(3) 0.021(3) 0.013(3) 0.008(3) 0.003(3) 0.009(3)
C96 0.015(3) 0.015(3) 0.012(3) 0.006(2) 0.006(2) 0.010(2)
N101 0.014(2) 0.008(2) 0.014(2) 0.0046(19) 0.003(2) 0.007(2)
C102 0.009(3) 0.004(2) 0.016(3) 0.003(2) 0.002(2) 0.001(2)
C103 0.014(3) 0.010(3) 0.021(3) 0.008(2) 0.008(3) 0.005(2)
C104 0.006(3) 0.010(3) 0.015(3) 0.002(2) -0.005(2) 0.001(2)
C105 0.015(3) 0.015(3) 0.010(3) 0.004(2) -0.002(2) 0.007(2)
C106 0.016(3) 0.005(2) 0.016(3) 0.002(2) 0.002(3) 0.005(2)
N111 0.015(3) 0.012(2) 0.016(2) 0.003(2) 0.005(2) 0.005(2)
C112 0.021(3) 0.006(2) 0.017(3) 0.005(2) 0.008(3) 0.007(2)
S113 0.0214(8) 0.0226(7) 0.0126(7) 0.0056(6) 0.0051(6) 0.0119(6)
C114 0.024(3) 0.022(3) 0.016(3) 0.007(3) 0.010(3) 0.012(3)
C115 0.018(3) 0.016(3) 0.017(3) 0.009(2) 0.007(3) 0.008(3)
N121 0.021(3) 0.023(3) 0.019(3) 0.007(2) 0.004(2) 0.015(2)
C122 0.016(3) 0.013(3) 0.022(3) 0.006(3) 0.003(3) 0.006(3)
C123 0.023(3) 0.023(3) 0.027(3) 0.012(3) 0.011(3) 0.011(3)
C124 0.024(4) 0.026(4) 0.057(5) 0.017(4) 0.019(4) 0.014(3)
C125 0.018(4) 0.033(4) 0.041(4) 0.008(4) 0.001(3) 0.012(3)
C126 0.023(4) 0.031(4) 0.027(4) 0.011(3) 0.003(3) 0.016(3)
O200 0.014(2) 0.021(2) 0.0113(19) 0.0065(17) 0.0046(17) 0.0112(18)
C201 0.026(3) 0.017(3) 0.020(3) 0.013(3) 0.014(3) 0.013(3)
C202 0.025(3) 0.020(3) 0.028(3) 0.017(3) 0.018(3) 0.010(3)
O203 0.021(2) 0.031(2) 0.044(3) 0.026(2) 0.021(2) 0.018(2)
C204 0.024(4) 0.062(5) 0.071(6) 0.045(5) 0.031(4) 0.029(4)
C205 0.065(6) 0.069(6) 0.106(8) 0.074(6) 0.071(6) 0.057(5)
O206 0.044(3) 0.043(3) 0.072(4) 0.044(3) 0.041(3) 0.033(3)
C207 0.062(5) 0.040(4) 0.080(6) 0.045(5) 0.055(5) 0.035(4)
C208 0.040(4) 0.035(4) 0.064(5) 0.036(4) 0.033(4) 0.029(4)
O209 0.034(3) 0.026(2) 0.036(3) 0.020(2) 0.017(2) 0.020(2)
C210 0.028(4) 0.018(3) 0.023(3) 0.009(3) 0.012(3) 0.013(3)
C211 0.033(4) 0.016(3) 0.028(3) 0.010(3) 0.013(3) 0.013(3)
O212 0.022(2) 0.0124(19) 0.029(2) 0.0100(18) 0.012(2) 0.0096(18)
C213 0.028(4) 0.017(3) 0.041(4) 0.019(3) 0.021(3) 0.014(3)
C214 0.031(4) 0.020(3) 0.023(3) 0.014(3) 0.016(3) 0.019(3)
O215 0.022(2) 0.0116(19) 0.020(2) 0.0082(17) 0.0057(18) 0.0077(18)
O300 0.018(2) 0.0097(19) 0.017(2) 0.0047(16) 0.0061(18) 0.0029(17)
C301 0.013(3) 0.010(3) 0.022(3) 0.007(2) 0.004(3) 0.004(2)
C302 0.017(3) 0.021(3) 0.029(3) 0.007(3) 0.008(3) 0.009(3)
O303 0.018(2) 0.015(2) 0.028(2) 0.0049(19) 0.0018(19) 0.0077(18)
C304 0.027(4) 0.020(3) 0.031(4) -0.001(3) 0.005(3) 0.006(3)
C305 0.032(4) 0.018(3) 0.040(4) 0.004(3) 0.009(4) 0.006(3)
O306 0.033(3) 0.022(2) 0.035(3) 0.006(2) 0.015(2) 0.016(2)
C307 0.040(5) 0.026(4) 0.059(5) -0.008(4) 0.022(4) 0.014(4)
C308 0.042(4) 0.034(4) 0.037(4) -0.002(3) 0.027(4) 0.012(4)
O309 0.023(2) 0.025(2) 0.039(3) 0.000(2) 0.013(2) 0.013(2)
C310 0.022(4) 0.032(4) 0.041(4) 0.002(3) 0.014(3) 0.015(3)
C311 0.026(4) 0.035(4) 0.036(4) 0.002(3) 0.019(3) 0.012(3)
O312 0.022(2) 0.023(2) 0.032(2) 0.005(2) 0.016(2) 0.010(2)
C313 0.014(3) 0.025(3) 0.037(4) 0.011(3) 0.012(3) 0.006(3)
C314 0.010(3) 0.021(3) 0.023(3) 0.007(3) 0.005(3) 0.003(3)
O315 0.013(2) 0.021(2) 0.019(2) 0.0075(18) 0.0073(18) 0.0103(18)
N400 0.040(4) 0.067(5) 0.063(5) -0.006(4) 0.020(4) 0.020(4)
C401 0.042(5) 0.042(5) 0.072(6) 0.013(5) 0.028(5) 0.023(4)
C402 0.220(16) 0.125(11) 0.112(10) 0.085(9) 0.130(11) 0.145(12)
N406 0.059(5) 0.088(7) 0.116(8) 0.071(6) 0.055(6) 0.042(5)
C407 0.087(9) 0.078(8) 0.161(13) 0.087(9) 0.073(9) 0.054(7)
C408 0.111(10) 0.107(10) 0.097(10) 0.035(8) 0.058(8) 0.066(9)
Cl1 0.0173(7) 0.0344(8) 0.0257(8) 0.0116(7) 0.0064(7) 0.0124(7)
O1A 0.026(3) 0.035(3) 0.029(3) 0.012(2) -0.002(2) 0.012(2)
O1B 0.026(3) 0.049(3) 0.037(3) 0.031(3) 0.004(2) 0.016(2)
O1C 0.033(3) 0.055(3) 0.046(3) 0.039(3) 0.020(2) 0.024(3)
O1D 0.026(3) 0.049(3) 0.056(4) -0.005(3) 0.013(3) 0.014(3)
Cl2 0.0477(11) 0.0195(7) 0.0279(8) 0.0109(7) 0.0072(8) 0.0108(8)
O2A 0.043(3) 0.028(3) 0.024(2) 0.007(2) 0.003(2) 0.019(2)
O2B 0.043(3) 0.062(4) 0.036(3) 0.015(3) 0.015(3) 0.011(3)
O2C 0.049(3) 0.019(2) 0.046(3) 0.015(2) 0.010(3) 0.000(2)
O2D 0.103(5) 0.031(3) 0.030(3) 0.014(2) -0.001(3) 0.027(3)
Cl3 0.0293(9) 0.0530(11) 0.0265(8) 0.0209(8) 0.0148(8) 0.0164(8)
O3A 0.047(3) 0.049(3) 0.039(3) 0.029(3) 0.027(3) 0.032(3)
O3B 0.079(5) 0.054(4) 0.056(4) 0.033(3) -0.012(4) -0.023(4)
O3C 0.036(3) 0.061(4) 0.029(3) 0.016(3) 0.005(2) 0.022(3)
O3D 0.055(4) 0.154(7) 0.052(4) 0.030(4) 0.037(3) 0.062(5)
Cl4 0.0471(11) 0.0367(9) 0.0220(8) 0.0093(7) 0.0056(8) 0.0315(9)
O4A 0.027(3) 0.035(3) 0.032(3) 0.021(2) 0.011(2) 0.014(2)
O4B 0.049(3) 0.030(3) 0.031(3) 0.000(2) -0.001(2) 0.027(3)
O4C 0.033(3) 0.027(3) 0.062(4) 0.004(3) -0.001(3) 0.023(2)
O4D 0.118(6) 0.078(5) 0.029(3) 0.029(3) 0.025(3) 0.068(5)
Cl5 0.0211(7) 0.0166(6) 0.0158(6) 0.0070(6) 0.0064(6) 0.0103(6)
O5A 0.023(2) 0.017(2) 0.025(2) 0.0135(19) 0.0112(19) 0.0091(19)
O5B 0.021(2) 0.023(2) 0.016(2) 0.0056(18) 0.0024(19) 0.0032(19)
O5C 0.036(3) 0.041(3) 0.058(3) 0.027(3) 0.028(3) 0.026(3)
O5D 0.033(3) 0.026(2) 0.019(2) 0.015(2) 0.006(2) 0.009(2)
Cl6 0.0244(8) 0.0215(7) 0.0240(8) 0.0032(6) 0.0014(7) 0.0061(7)
O6A 0.048(4) 0.052(3) 0.057(4) 0.013(3) 0.011(3) 0.034(3)
O6B 0.042(3) 0.026(3) 0.035(3) 0.009(2) -0.002(2) 0.000(2)
O6C 0.037(3) 0.033(3) 0.030(3) 0.007(2) -0.007(2) 0.000(2)
O6D 0.044(3) 0.044(3) 0.033(3) 0.019(3) 0.013(2) 0.016(3)
Cl7 0.0207(8) 0.0273(8) 0.0255(8) 0.0142(7) 0.0052(7) 0.0112(7)
O7A 0.024(3) 0.043(3) 0.053(3) 0.031(3) 0.019(2) 0.019(2)
O7B 0.044(4) 0.027(3) 0.084(5) 0.003(3) -0.003(3) 0.015(3)
O7C 0.025(3) 0.068(4) 0.025(3) 0.020(3) 0.005(2) 0.008(3)
O7D 0.035(3) 0.061(4) 0.049(3) 0.044(3) 0.018(3) 0.024(3)
Cl8 0.0251(8) 0.0360(9) 0.0265(8) 0.0162(7) 0.0108(7) 0.0146(7)
O8A 0.035(3) 0.053(3) 0.044(3) 0.028(3) 0.024(3) 0.018(3)
O8B 0.052(4) 0.028(3) 0.037(3) 0.005(2) 0.000(3) 0.014(3)
O8C 0.049(3) 0.064(4) 0.054(4) 0.034(3) 0.018(3) 0.040(3)
O8D 0.027(3) 0.049(3) 0.030(3) 0.012(2) 0.011(2) 0.012(2)

loop_
_atom_type_symbol
_atom_type_description
_atom_type_scat_dispersion_real
_atom_type_scat_dispersion_imag
_atom_type_scat_source
C C 0.0181 0.0091 'International Tables Vol C Tables 4.2.6.8 and 6.1.1.4'
H H 0.0000 0.0000 'International Tables Vol C Tables 4.2.6.8 and 6.1.1.4'
N N 0.0311 0.0180 'International Tables Vol C Tables 4.2.6.8 and 6.1.1.4'
O O 0.0492 0.0322 'International Tables Vol C Tables 4.2.6.8 and 6.1.1.4'
S S 0.3331 0.5567 'International Tables Vol C Tables 4.2.6.8 and 6.1.1.4'
Cl Cl 0.3639 0.7018 'International Tables Vol C Tables 4.2.6.8 and 6.1.1.4'
Zn Zn -1.5491 0.6778 'International Tables Vol C Tables 4.2.6.8 and 6.1.1.4'
Ba Ba -1.0456 8.4617 'International Tables Vol C Tables 4.2.6.8 and 6.1.1.4'

loop_
_geom_angle_atom_site_label_1
_geom_angle_atom_site_label_2
_geom_angle_atom_site_label_3
_geom_angle
_geom_angle_site_symmetry_1
_geom_angle_site_symmetry_3
_geom_angle_publ_flag
N21 Zn1 N81 167.39(19) . . ?
N21 Zn1 N71 102.07(19) . . ?
N81 Zn1 N71 76.69(19) . . ?
N21 Zn1 N11 75.07(19) . . ?
N81 Zn1 N11 92.56(18) . . ?
N71 Zn1 N11 97.06(18) . . ?
N21 Zn1 N31 73.49(18) . . ?
N81 Zn1 N31 119.00(17) . . ?
N71 Zn1 N31 92.97(17) . . ?
N11 Zn1 N31 148.34(18) . . ?
N111 Zn2 N51 171.29(19) . . ?
N111 Zn2 N61 99.78(19) . . ?
N51 Zn2 N61 77.65(19) . . ?
N111 Zn2 N121 74.31(19) . . ?
N51 Zn2 N121 97.45(18) . . ?
N61 Zn2 N121 93.82(18) . . ?
N111 Zn2 N101 74.03(17) . . ?
N51 Zn2 N101 114.32(17) . . ?
N61 Zn2 N101 94.33(17) . . ?
N121 Zn2 N101 148.20(17) . . ?
N111 Zn2 N41 112.62(17) . . ?
N51 Zn2 N41 69.92(17) . . ?
N61 Zn2 N41 147.49(16) . . ?
N121 Zn2 N41 92.48(17) . . ?
N101 Zn2 N41 96.91(15) . . ?
O1 Ba1 O203 121.67(15) . . ?
O1 Ba1 O212 69.80(15) . . ?
O203 Ba1 O212 166.13(13) . . ?
O1 Ba1 O209 81.33(17) . . ?
O203 Ba1 O209 112.47(13) . . ?
O212 Ba1 O209 59.11(12) . . ?
O1 Ba1 O2A 137.15(16) . . ?
O203 Ba1 O2A 100.59(14) . . ?
O212 Ba1 O2A 69.59(14) . . ?
O209 Ba1 O2A 89.40(13) . . ?
O1 Ba1 O206 89.05(18) . . ?
O203 Ba1 O206 59.23(13) . . ?
O212 Ba1 O206 116.68(13) . . ?
O209 Ba1 O206 59.03(13) . . ?
O2A Ba1 O206 121.40(15) . . ?
O1 Ba1 O1A 66.65(16) . . ?
O203 Ba1 O1A 71.34(14) . . ?
O212 Ba1 O1A 122.34(13) . . ?
O209 Ba1 O1A 141.74(14) . . ?
O2A Ba1 O1A 128.26(14) . . ?
O206 Ba1 O1A 98.61(15) . . ?
O1 Ba1 O2B 150.6(2) . . ?
O203 Ba1 O2B 69.12(15) . . ?
O212 Ba1 O2B 97.06(14) . . ?
O209 Ba1 O2B 69.49(16) . . ?
O2A Ba1 O2B 48.90(15) . . ?
O206 Ba1 O2B 73.14(17) . . ?
O1A Ba1 O2B 137.85(16) . . ?
O1 Ba1 O215 79.24(16) . . ?
O203 Ba1 O215 126.03(12) . . ?
O212 Ba1 O215 60.95(11) . . ?
O209 Ba1 O215 120.05(12) . . ?
O2A Ba1 O215 69.58(12) . . ?
O206 Ba1 O215 168.16(14) . . ?
O1A Ba1 O215 75.21(12) . . ?
O2B Ba1 O215 118.27(14) . . ?
O1 Ba1 O200 127.12(16) . . ?
O203 Ba1 O200 60.12(11) . . ?
O212 Ba1 O200 121.01(11) . . ?
O209 Ba1 O200 151.09(12) . . ?
O2A Ba1 O200 66.57(12) . . ?
O206 Ba1 O200 119.19(12) . . ?
O1A Ba1 O200 65.61(12) . . ?
O2B Ba1 O200 82.28(15) . . ?
O215 Ba1 O200 67.90(10) . . ?
O1 Ba1 Cl2 151.36(12) . . ?
O203 Ba1 Cl2 84.96(10) . . ?
O212 Ba1 Cl2 82.47(9) . . ?
O209 Ba1 Cl2 78.29(10) . . ?
O2A Ba1 Cl2 24.28(10) . . ?
O206 Ba1 Cl2 97.39(12) . . ?
O1A Ba1 Cl2 138.70(10) . . ?
O2B Ba1 Cl2 24.62(12) . . ?
O215 Ba1 Cl2 93.79(8) . . ?
O200 Ba1 Cl2 73.32(8) . . ?
O3A Ba2 O309 87.12(15) . . ?
O3A Ba2 O303 87.96(14) . . ?
O309 Ba2 O303 117.35(12) . . ?
O3A Ba2 O306 77.52(15) . . ?
O309 Ba2 O306 59.61(13) . . ?
O303 Ba2 O306 58.38(12) . . ?
O3A Ba2 O5A 123.89(14) . . ?
O309 Ba2 O5A 128.66(13) . . ?
O303 Ba2 O5A 104.76(12) . . ?
O306 Ba2 O5A 154.35(13) . . ?
O3A Ba2 O4A 143.29(14) . . ?
O309 Ba2 O4A 66.82(14) . . ?
O303 Ba2 O4A 82.26(13) . . ?
O306 Ba2 O4A 67.21(14) . . ?
O5A Ba2 O4A 92.82(12) . . ?
O3A Ba2 O312 73.84(15) . . ?
O309 Ba2 O312 59.54(13) . . ?
O303 Ba2 O312 161.49(13) . . ?
O306 Ba2 O312 112.84(12) . . ?
O5A Ba2 O312 88.58(11) . . ?
O4A Ba2 O312 110.30(13) . . ?
O3A Ba2 O5B 127.72(14) . . ?
O309 Ba2 O5B 142.17(14) . . ?
O303 Ba2 O5B 58.44(12) . . ?
O306 Ba2 O5B 108.94(12) . . ?
O5A Ba2 O5B 48.02(11) . . ?
O4A Ba2 O5B 75.51(13) . . ?
O312 Ba2 O5B 136.56(11) . . ?
O3A Ba2 O4B 143.61(16) . . ?
O309 Ba2 O4B 66.83(15) . . ?
O303 Ba2 O4B 125.97(14) . . ?
O306 Ba2 O4B 107.37(13) . . ?
O5A Ba2 O4B 65.02(13) . . ?
O4A Ba2 O4B 48.07(13) . . ?
O312 Ba2 O4B 71.14(15) . . ?
O5B Ba2 O4B 85.76(14) . . ?
O3A Ba2 O300 60.28(12) . . ?
O309 Ba2 O300 146.81(13) . . ?
O303 Ba2 O300 59.78(11) . . ?
O306 Ba2 O300 103.75(12) . . ?
O5A Ba2 O300 79.49(11) . . ?
O4A Ba2 O300 137.04(11) . . ?
O312 Ba2 O300 111.66(11) . . ?
O5B Ba2 O300 68.03(11) . . ?
O4B Ba2 O300 144.45(12) . . ?
O3A Ba2 Cl5 131.52(11) . . ?
O309 Ba2 Cl5 139.11(11) . . ?
O303 Ba2 Cl5 81.95(9) . . ?
O306 Ba2 Cl5 131.59(10) . . ?
O5A Ba2 Cl5 24.11(8) . . ?
O4A Ba2 Cl5 82.06(9) . . ?
O312 Ba2 Cl5 112.53(9) . . ?
O5B Ba2 Cl5 24.03(8) . . ?
O4B Ba2 Cl5 72.72(11) . . ?
O300 Ba2 Cl5 73.93(7) . . ?
O3A Ba2 Cl4 150.66(11) . . ?
O309 Ba2 Cl4 63.54(11) . . ?
O303 Ba2 Cl4 104.58(10) . . ?
O306 Ba2 Cl4 86.58(10) . . ?
O5A Ba2 Cl4 79.06(9) . . ?
O4A Ba2 Cl4 23.90(10) . . ?
O312 Ba2 Cl4 90.34(10) . . ?
O5B Ba2 Cl4 80.65(10) . . ?
O4B Ba2 Cl4 24.21(10) . . ?
O300 Ba2 Cl4 148.68(7) . . ?
Cl5 Ba2 Cl4 77.16(4) . . ?
C16 N11 C12 118.1(5) . . ?
C16 N11 Zn1 129.3(5) . . ?
C12 N11 Zn1 112.6(4) . . ?
N11 C12 C13 122.0(6) . . ?
N11 C12 C25 115.0(5) . . ?
C13 C12 C25 123.0(6) . . ?
C12 C13 C14 117.7(6) . . ?
C15 C14 C13 119.9(6) . . ?
C16 C15 C14 118.2(6) . . ?
N11 C16 C15 124.0(6) . . ?
C22 N21 C25 114.3(5) . . ?
C22 N21 Zn1 123.0(4) . . ?
C25 N21 Zn1 122.0(4) . . ?
N21 C22 C36 118.3(5) . . ?
N21 C22 S23 112.2(4) . . ?
C36 C22 S23 129.4(4) . . ?
C22 S23 C24 89.9(3) . . ?
C25 C24 S23 110.8(5) . . ?
C24 C25 N21 112.8(5) . . ?
C24 C25 C12 132.3(6) . . ?
N21 C25 C12 114.9(5) . . ?
C36 N31 C32 118.4(5) . . ?
C36 N31 Zn1 111.0(3) . . ?
C32 N31 Zn1 130.2(4) . . ?
N31 C32 C33 122.1(5) . . ?
N31 C32 C42 114.9(4) . . ?
C33 C32 C42 122.9(5) . . ?
O200 C33 C34 124.3(5) . . ?
O200 C33 C32 117.1(5) . . ?
C34 C33 C32 118.6(5) . . ?
C35 C34 C33 118.4(5) . . ?
C34 C35 C36 119.5(5) . . ?
N31 C36 C35 122.9(5) . . ?
N31 C36 C22 113.3(5) . . ?
C35 C36 C22 123.8(5) . . ?
C42 N41 C46 118.3(5) . . ?
C42 N41 Zn2 131.1(4) . . ?
C46 N41 Zn2 110.1(3) . . ?
N41 C42 C43 122.0(5) . . ?
N41 C42 C32 115.8(5) . . ?
C43 C42 C32 121.9(5) . . ?
O215 C43 C44 124.5(5) . . ?
O215 C43 C42 115.9(5) . . ?
C44 C43 C42 119.6(5) . . ?
C43 C44 C45 117.7(5) . . ?
C46 C45 C44 119.7(5) . . ?
N41 C46 C45 122.4(5) . . ?
N41 C46 C52 112.9(5) . . ?
C45 C46 C52 124.6(5) . . ?
C52 N51 C55 113.8(5) . . ?
C52 N51 Zn2 127.6(4) . . ?
C55 N51 Zn2 118.5(4) . . ?
N51 C52 C46 119.1(5) . . ?
N51 C52 S53 112.4(4) . . ?
C46 C52 S53 128.4(4) . . ?
C54 S53 C52 90.2(3) . . ?
C55 C54 S53 110.9(4) . . ?
C54 C55 N51 112.6(5) . . ?
C54 C55 C62 132.2(5) . . ?
N51 C55 C62 115.2(5) . . ?
C66 N61 C62 118.8(5) . . ?
C66 N61 Zn2 126.5(4) . . ?
C62 N61 Zn2 114.4(4) . . ?
N61 C62 C63 121.9(6) . . ?
N61 C62 C55 114.0(5) . . ?
C63 C62 C55 124.0(5) . . ?
C64 C63 C62 119.0(6) . . ?
C65 C64 C63 119.0(6) . . ?
C64 C65 C66 119.2(6) . . ?
N61 C66 C65 122.0(6) . . ?
C76 N71 C72 117.1(6) . . ?
C76 N71 Zn1 128.5(5) . . ?
C72 N71 Zn1 114.1(4) . . ?
N71 C72 C73 123.3(6) . . ?
N71 C72 C85 113.2(5) . . ?
C73 C72 C85 123.5(6) . . ?
C72 C73 C74 119.3(6) . . ?
C75 C74 C73 117.8(6) . . ?
C74 C75 C76 120.1(6) . . ?
N71 C76 C75 122.3(7) . . ?
C82 N81 C85 112.5(5) . . ?
C82 N81 Zn1 126.9(4) . . ?
C85 N81 Zn1 120.1(4) . . ?
N81 C82 C96 118.9(5) . . ?
N81 C82 S83 112.7(5) . . ?
C96 C82 S83 128.4(4) . . ?
C82 S83 C84 90.3(3) . . ?
C85 C84 S83 109.9(5) . . ?
C84 C85 N81 114.5(5) . . ?
C84 C85 C72 130.4(6) . . ?
N81 C85 C72 115.0(5) . . ?
C92 N91 C96 118.4(5) . . ?
N91 C92 C93 121.6(5) . . ?
N91 C92 C102 114.3(5) . . ?
C93 C92 C102 124.1(5) . . ?
O300 C93 C94 123.2(5) . . ?
O300 C93 C92 118.2(5) . . ?
C94 C93 C92 118.5(6) . . ?
C93 C94 C95 120.0(5) . . ?
C96 C95 C94 118.3(5) . . ?
N91 C96 C95 123.2(5) . . ?
N91 C96 C82 114.7(5) . . ?
C95 C96 C82 122.1(5) . . ?
C102 N101 C106 118.5(5) . . ?
C102 N101 Zn2 130.9(4) . . ?
C106 N101 Zn2 110.3(3) . . ?
N101 C102 C103 122.1(5) . . ?
N101 C102 C92 115.8(5) . . ?
C103 C102 C92 121.9(5) . . ?
O315 C103 C104 125.4(5) . . ?
O315 C103 C102 116.1(5) . . ?
C104 C103 C102 118.5(5) . . ?
C105 C104 C103 119.2(5) . . ?
C104 C105 C106 119.5(5) . . ?
N101 C106 C105 122.0(5) . . ?
N101 C106 C112 114.1(5) . . ?
C105 C106 C112 123.9(5) . . ?
C112 N111 C115 113.4(5) . . ?
C112 N111 Zn2 123.3(4) . . ?
C115 N111 Zn2 123.1(4) . . ?
N111 C112 C106 118.1(5) . . ?
N111 C112 S113 112.9(4) . . ?
C106 C112 S113 129.0(5) . . ?
C112 S113 C114 90.1(3) . . ?
C115 C114 S113 110.5(4) . . ?
N111 C115 C114 113.1(5) . . ?
N111 C115 C122 114.9(5) . . ?
C114 C115 C122 132.0(5) . . ?
C126 N121 C122 118.3(5) . . ?
C126 N121 Zn2 128.1(4) . . ?
C122 N121 Zn2 113.3(4) . . ?
N121 C122 C123 123.7(6) . . ?
N121 C122 C115 113.7(5) . . ?
C123 C122 C115 122.6(6) . . ?
C122 C123 C124 117.6(6) . . ?
C125 C124 C123 119.0(6) . . ?
C124 C125 C126 119.6(7) . . ?
N121 C126 C125 121.8(6) . . ?
C33 O200 C201 115.1(4) . . ?
C33 O200 Ba1 121.3(3) . . ?
C201 O200 Ba1 102.8(3) . . ?
O200 C201 C202 107.9(5) . . ?
O203 C202 C201 108.4(5) . . ?
C202 O203 C204 114.6(5) . . ?
C202 O203 Ba1 118.3(3) . . ?
C204 O203 Ba1 113.2(4) . . ?
O203 C204 C205 106.7(6) . . ?
O206 C205 C204 109.3(6) . . ?
C205 O206 C207 110.7(6) . . ?
C205 O206 Ba1 117.5(4) . . ?
C207 O206 Ba1 116.6(4) . . ?
O206 C207 C208 108.1(6) . . ?
O209 C208 C207 108.2(6) . . ?
C208 O209 C210 111.7(5) . . ?
C208 O209 Ba1 118.2(4) . . ?
C210 O209 Ba1 119.1(3) . . ?
O209 C210 C211 107.8(5) . . ?
O212 C211 C210 107.4(5) . . ?
C213 O212 C211 113.7(4) . . ?
C213 O212 Ba1 116.9(3) . . ?
C211 O212 Ba1 114.8(3) . . ?
O212 C213 C214 106.9(5) . . ?
O215 C214 C213 108.1(5) . . ?
C43 O215 C214 116.6(4) . . ?
C43 O215 Ba1 115.7(3) . . ?
C214 O215 Ba1 103.3(3) . . ?
C93 O300 C301 113.1(4) . . ?
C93 O300 Ba2 122.6(3) . . ?
C301 O300 Ba2 97.9(3) . . ?
O300 C301 C302 110.8(5) . . ?
O303 C302 C301 112.0(5) . . ?
C304 O303 C302 111.4(5) . . ?
C304 O303 Ba2 120.1(4) . . ?
C302 O303 Ba2 116.4(3) . . ?
O303 C304 C305 108.1(5) . . ?
O306 C305 C304 109.7(6) . . ?
C307 O306 C305 112.7(5) . . ?
C307 O306 Ba2 115.8(4) . . ?
C305 O306 Ba2 114.6(4) . . ?
O306 C307 C308 109.1(6) . . ?
O309 C308 C307 107.5(6) . . ?
C308 O309 C310 114.7(5) . . ?
C308 O309 Ba2 116.1(4) . . ?
C310 O309 Ba2 117.9(3) . . ?
O309 C310 C311 109.7(6) . . ?
O312 C311 C310 106.2(6) . . ?
C313 O312 C311 112.7(5) . . ?
C313 O312 Ba2 125.2(3) . . ?
C311 O312 Ba2 113.9(4) . . ?
O312 C313 C314 107.3(5) . . ?
O315 C314 C313 106.9(5) . . ?
C103 O315 C314 114.9(4) . . ?
N400 C401 C402 177.4(11) . . ?
N403 C404 C405 174.3(18) . . ?
N406 C407 C408 174.2(13) . . ?
N409 C410 C411 171.7(15) . . ?
O1D Cl1 O1C 109.9(3) . . ?
O1D Cl1 O1A 109.2(3) . . ?
O1C Cl1 O1A 109.8(3) . . ?
O1D Cl1 O1B 109.6(4) . . ?
O1C Cl1 O1B 109.2(3) . . ?
O1A Cl1 O1B 109.2(3) . . ?
Cl1 O1A Ba1 145.3(3) . . ?
O2C Cl2 O2D 111.3(3) . . ?
O2C Cl2 O2A 109.5(3) . . ?
O2D Cl2 O2A 109.6(3) . . ?
O2C Cl2 O2B 110.1(4) . . ?
O2D Cl2 O2B 109.3(4) . . ?
O2A Cl2 O2B 106.9(3) . . ?
O2C Cl2 Ba1 123.5(2) . . ?
O2D Cl2 Ba1 125.2(2) . . ?
O2A Cl2 Ba1 52.1(2) . . ?
O2B Cl2 Ba1 54.7(2) . . ?
Cl2 O2A Ba1 103.6(3) . . ?
Cl2 O2B Ba1 100.6(3) . . ?
O3B Cl3 O3D 111.9(5) . . ?
O3B Cl3 O3C 109.0(4) . . ?
O3D Cl3 O3C 108.9(4) . . ?
O3B Cl3 O3A 109.2(4) . . ?
O3D Cl3 O3A 109.3(4) . . ?
O3C Cl3 O3A 108.5(3) . . ?
Cl3 O3A Ba2 157.2(3) . . ?
O4D Cl4 O4C 110.6(4) . . ?
O4D Cl4 O4A 109.2(4) . . ?
O4C Cl4 O4A 110.0(3) . . ?
O4D Cl4 O4B 110.7(3) . . ?
O4C Cl4 O4B 109.5(3) . . ?
O4A Cl4 O4B 106.8(3) . . ?
O4D Cl4 Ba2 127.6(3) . . ?
O4C Cl4 Ba2 121.7(3) . . ?
O4A Cl4 Ba2 52.39(19) . . ?
O4B Cl4 Ba2 54.5(2) . . ?
Cl4 O4A Ba2 103.7(2) . . ?
Cl4 O4B Ba2 101.3(2) . . ?
O5C Cl5 O5D 110.4(3) . . ?
O5C Cl5 O5B 111.9(3) . . ?
O5D Cl5 O5B 109.2(3) . . ?
O5C Cl5 O5A 109.5(3) . . ?
O5D Cl5 O5A 108.9(3) . . ?
O5B Cl5 O5A 106.8(2) . . ?
O5C Cl5 Ba2 131.6(2) . . ?
O5D Cl5 Ba2 117.99(19) . . ?
O5B Cl5 Ba2 54.33(17) . . ?
O5A Cl5 Ba2 52.86(16) . . ?
Cl5 O5A Ba2 103.0(2) . . ?
Cl5 O5B Ba2 101.6(2) . . ?
O6A Cl6 O6C 109.2(3) . . ?
O6A Cl6 O6D 109.4(4) . . ?
O6C Cl6 O6D 110.1(3) . . ?
O6A Cl6 O6B 109.2(3) . . ?
O6C Cl6 O6B 109.1(3) . . ?
O6D Cl6 O6B 109.8(3) . . ?
O7C Cl7 O7D 110.0(3) . . ?
O7C Cl7 O7B 109.9(4) . . ?
O7D Cl7 O7B 110.1(4) . . ?
O7C Cl7 O7A 108.0(3) . . ?
O7D Cl7 O7A 109.9(3) . . ?
O7B Cl7 O7A 108.9(3) . . ?
O8C Cl8 O8A 110.0(3) . . ?
O8C Cl8 O8B 109.7(3) . . ?
O8A Cl8 O8B 109.5(3) . . ?
O8C Cl8 O8D 110.1(3) . . ?
O8A Cl8 O8D 109.2(3) . . ?
O8B Cl8 O8D 108.3(3) . . ?

loop_
_geom_bond_atom_site_label_1
_geom_bond_atom_site_label_2
_geom_bond_distance
_geom_bond_site_symmetry_2
_geom_bond_publ_flag
Zn1 N21 1.986(5) . ?
Zn1 N81 1.989(5) . ?
Zn1 N71 2.197(5) . ?
Zn1 N11 2.286(5) . ?
Zn1 N31 2.377(4) . ?
Zn2 N111 1.985(5) . ?
Zn2 N51 1.994(5) . ?
Zn2 N61 2.173(5) . ?
Zn2 N121 2.289(5) . ?
Zn2 N101 2.368(5) . ?
Zn2 N41 2.525(5) . ?
Ba1 O1 2.677(5) . ?
Ba1 O203 2.740(4) . ?
Ba1 O212 2.750(4) . ?
Ba1 O209 2.796(4) . ?
Ba1 O2A 2.797(5) . ?
Ba1 O206 2.835(5) . ?
Ba1 O1A 2.844(5) . ?
Ba1 O2B 2.861(5) . ?
Ba1 O215 3.018(4) . ?
Ba1 O200 3.089(4) . ?
Ba1 Cl2 3.4433(18) . ?
Ba2 O3A 2.691(5) . ?
Ba2 O309 2.744(4) . ?
Ba2 O303 2.811(4) . ?
Ba2 O306 2.811(4) . ?
Ba2 O5A 2.834(4) . ?
Ba2 O4A 2.841(5) . ?
Ba2 O312 2.851(4) . ?
Ba2 O5B 2.873(4) . ?
Ba2 O4B 2.892(5) . ?
Ba2 O300 3.312(4) . ?
Ba2 Cl5 3.4641(13) . ?
Ba2 Cl4 3.4839(17) . ?
N11 C16 1.329(8) . ?
N11 C12 1.339(8) . ?
C12 C13 1.392(8) . ?
C12 C25 1.473(8) . ?
C13 C14 1.395(9) . ?
C14 C15 1.365(10) . ?
C15 C16 1.364(9) . ?
N21 C22 1.306(7) . ?
N21 C25 1.360(7) . ?
C22 C36 1.479(8) . ?
C22 S23 1.713(6) . ?
S23 C24 1.717(6) . ?
C24 C25 1.355(9) . ?
N31 C36 1.336(7) . ?
N31 C32 1.340(7) . ?
C32 C33 1.410(7) . ?
C32 C42 1.496(8) . ?
C33 O200 1.366(7) . ?
C33 C34 1.395(8) . ?
C34 C35 1.378(8) . ?
C35 C36 1.384(7) . ?
N41 C42 1.340(7) . ?
N41 C46 1.348(7) . ?
C42 C43 1.397(8) . ?
C43 O215 1.371(6) . ?
C43 C44 1.380(8) . ?
C44 C45 1.396(8) . ?
C45 C46 1.374(8) . ?
C46 C52 1.464(8) . ?
N51 C52 1.302(7) . ?
N51 C55 1.376(7) . ?
C52 S53 1.717(6) . ?
S53 C54 1.705(6) . ?
C54 C55 1.362(8) . ?
C55 C62 1.484(8) . ?
N61 C66 1.335(8) . ?
N61 C62 1.341(7) . ?
C62 C63 1.383(8) . ?
C63 C64 1.375(9) . ?
C64 C65 1.374(9) . ?
C65 C66 1.381(9) . ?
N71 C76 1.342(8) . ?
N71 C72 1.354(8) . ?
C72 C73 1.358(9) . ?
C72 C85 1.492(8) . ?
C73 C74 1.395(9) . ?
C74 C75 1.368(10) . ?
C75 C76 1.384(10) . ?
N81 C82 1.318(7) . ?
N81 C85 1.363(7) . ?
C82 C96 1.462(8) . ?
C82 S83 1.710(6) . ?
S83 C84 1.713(6) . ?
C84 C85 1.352(8) . ?
N91 C92 1.337(7) . ?
N91 C96 1.351(7) . ?
C92 C93 1.425(8) . ?
C92 C102 1.496(8) . ?
C93 O300 1.366(7) . ?
C93 C94 1.369(8) . ?
C94 C95 1.386(9) . ?
C95 C96 1.382(8) . ?
N101 C102 1.330(7) . ?
N101 C106 1.361(7) . ?
C102 C103 1.414(8) . ?
C103 O315 1.353(7) . ?
C103 C104 1.380(8) . ?
C104 C105 1.378(8) . ?
C105 C106 1.380(8) . ?
C106 C112 1.461(8) . ?
N111 C112 1.313(8) . ?
N111 C115 1.365(7) . ?
C112 S113 1.709(6) . ?
S113 C114 1.716(6) . ?
C114 C115 1.367(8) . ?
C115 C122 1.472(9) . ?
N121 C126 1.336(8) . ?
N121 C122 1.355(8) . ?
C122 C123 1.382(8) . ?
C123 C124 1.401(10) . ?
C124 C125 1.388(10) . ?
C125 C126 1.394(9) . ?
O200 C201 1.464(6) . ?
C201 C202 1.503(8) . ?
C202 O203 1.423(7) . ?
O203 C204 1.441(8) . ?
C204 C205 1.498(11) . ?
C205 O206 1.426(8) . ?
O206 C207 1.451(9) . ?
C207 C208 1.510(9) . ?
C208 O209 1.415(8) . ?
O209 C210 1.436(7) . ?
C210 C211 1.495(9) . ?
C211 O212 1.436(7) . ?
O212 C213 1.429(7) . ?
C213 C214 1.513(8) . ?
C214 O215 1.463(7) . ?
O300 C301 1.464(6) . ?
C301 C302 1.477(9) . ?
C302 O303 1.438(7) . ?
O303 C304 1.428(7) . ?
C304 C305 1.470(10) . ?
C305 O306 1.425(8) . ?
O306 C307 1.417(8) . ?
C307 C308 1.482(10) . ?
C308 O309 1.421(8) . ?
O309 C310 1.422(8) . ?
C310 C311 1.492(10) . ?
C311 O312 1.439(7) . ?
O312 C313 1.425(8) . ?
C313 C314 1.506(8) . ?
C314 O315 1.450(7) . ?
N400 C401 1.133(11) . ?
C401 C402 1.441(13) . ?
N403 C404 1.07(2) . ?
C404 C405 1.29(2) . ?
N406 C407 1.165(13) . ?
C407 C408 1.421(16) . ?
N409 C410 1.227(16) . ?
C410 C411 1.435(15) . ?
Cl1 O1D 1.421(5) . ?
Cl1 O1C 1.431(5) . ?
Cl1 O1A 1.438(5) . ?
Cl1 O1B 1.446(5) . ?
Cl2 O2C 1.425(5) . ?
Cl2 O2D 1.441(6) . ?
Cl2 O2A 1.457(5) . ?
Cl2 O2B 1.459(6) . ?
Cl3 O3B 1.403(6) . ?
Cl3 O3D 1.428(6) . ?
Cl3 O3C 1.432(5) . ?
Cl3 O3A 1.441(5) . ?
Cl4 O4D 1.421(6) . ?
Cl4 O4C 1.430(5) . ?
Cl4 O4A 1.453(5) . ?
Cl4 O4B 1.457(5) . ?
Cl5 O5C 1.416(5) . ?
Cl5 O5D 1.424(5) . ?
Cl5 O5B 1.440(4) . ?
Cl5 O5A 1.452(4) . ?
Cl6 O6A 1.437(6) . ?
Cl6 O6C 1.437(5) . ?
Cl6 O6D 1.440(5) . ?
Cl6 O6B 1.452(5) . ?
Cl7 O7C 1.417(5) . ?
Cl7 O7D 1.423(5) . ?
Cl7 O7B 1.425(5) . ?
Cl7 O7A 1.455(5) . ?
Cl8 O8C 1.415(6) . ?
Cl8 O8A 1.439(5) . ?
Cl8 O8B 1.439(5) . ?
Cl8 O8D 1.445(5) . ?
